data_7209614
loop_
_publ_author_name
'Virdo, Jessica D.'
'Kawar, Yazan H.'
'Lough, Alan J.'
'Bender, Timothy P.'

_publ_section_title
;
 Halogen bonds can direct the solid state arrangement of phenoxy--boron
 subphthalocyanines
;
_journal_issue 16
_journal_name_full CrystEngComm
_journal_page_first 3187
_journal_paper_doi 10.1039/c3ce26711c
_journal_volume 15
_journal_year 2013
_chemical_formula_moiety 'C30 H16 B I N6 O'
_chemical_formula_sum 'C30 H16 B I N6 O'
_chemical_formula_weight 614.20
_chemical_name_common (2-Iodophenolato)(subphthalocyaninato)boron
_chemical_name_systematic
;
(2-Iodophenolato)(subphthalocyaninato)boron
;
_space_group_IT_number 14
_symmetry_cell_setting monoclinic
_symmetry_space_group_name_Hall '-P 2yn'
_symmetry_space_group_name_H-M 'P 1 21/n 1'
_atom_sites_solution_hydrogens geom
_atom_sites_solution_primary direct
_atom_sites_solution_secondary difmap
_audit_creation_method SHELXL-97
_cell_angle_alpha 90.00
_cell_angle_beta 112.710(2)
_cell_angle_gamma 90.00
_cell_formula_units_Z 4
_cell_length_a 11.0324(5)
_cell_length_b 20.5587(8)
_cell_length_c 11.6778(6)
_cell_measurement_reflns_used 15379
_cell_measurement_temperature 150(1)
_cell_measurement_theta_max 25.0
_cell_measurement_theta_min 2.7
_cell_volume 2443.3(2)
_computing_cell_refinement 'Denzo-SMN (Otwinowski & Minor, 1997)'
_computing_data_collection 'Collect (Nonius B.V., 1997-2002)'
_computing_data_reduction Denzo-SMN
_computing_molecular_graphics 'PLATON (Spek, 2009)'
_computing_publication_material 'SHELXTL V6.1'
_computing_structure_refinement 'SHELXTL V6.1 (Sheldrick, 2008)'
_computing_structure_solution 'SIR-92 (Altomare et al., 1994)'
_diffrn_ambient_temperature 150(1)
_diffrn_detector_area_resol_mean 9
_diffrn_measured_fraction_theta_full 0.995
_diffrn_measured_fraction_theta_max 0.995
_diffrn_measurement_device_type 'Nonius KappaCCD'
_diffrn_measurement_method '\f scans and \w scans with \k offsets'
_diffrn_radiation_monochromator graphite
_diffrn_radiation_source 'fine-focus sealed tube'
_diffrn_radiation_type MoK\a
_diffrn_radiation_wavelength 0.71073
_diffrn_reflns_av_R_equivalents 0.0920
_diffrn_reflns_av_sigmaI/netI 0.0867
_diffrn_reflns_limit_h_max 13
_diffrn_reflns_limit_h_min -13
_diffrn_reflns_limit_k_max 24
_diffrn_reflns_limit_k_min -24
_diffrn_reflns_limit_l_max 13
_diffrn_reflns_limit_l_min -13
_diffrn_reflns_number 15379
_diffrn_reflns_theta_full 25.00
_diffrn_reflns_theta_max 25.00
_diffrn_reflns_theta_min 2.74
_diffrn_standards_number 0
_exptl_absorpt_coefficient_mu 1.349
_exptl_absorpt_correction_T_max 0.900
_exptl_absorpt_correction_T_min 0.607
_exptl_absorpt_correction_type multi-scan
_exptl_absorpt_process_details
;
multi-scan from symmetry-related measurements
Sortav (Blessing 1995)
;
_exptl_crystal_colour purple
_exptl_crystal_density_diffrn 1.670
_exptl_crystal_density_method 'not measured'
_exptl_crystal_description block
_exptl_crystal_F_000 1216
_exptl_crystal_size_max 0.18
_exptl_crystal_size_mid 0.14
_exptl_crystal_size_min 0.12
_refine_diff_density_max 1.627
_refine_diff_density_min -1.298
_refine_diff_density_rms 0.147
_refine_ls_extinction_method none
_refine_ls_goodness_of_fit_ref 1.021
_refine_ls_hydrogen_treatment constr
_refine_ls_matrix_type full
_refine_ls_number_parameters 326
_refine_ls_number_reflns 4282
_refine_ls_number_restraints 4
_refine_ls_restrained_S_all 1.021
_refine_ls_R_factor_all 0.1609
_refine_ls_R_factor_gt 0.0914
_refine_ls_shift/su_max 0.001
_refine_ls_shift/su_mean 0.000
_refine_ls_structure_factor_coef Fsqd
_refine_ls_weighting_details 'calc w=1/[\s^2^(Fo^2^)+(0.1655P)^2^+8.8640P] where P=(Fo^2^+2Fc^2^)/3'
_refine_ls_weighting_scheme calc
_refine_ls_wR_factor_gt 0.2426
_refine_ls_wR_factor_ref 0.3026
_reflns_number_gt 2315
_reflns_number_total 4282
_reflns_threshold_expression I>2\s(I)
_cod_data_source_file c3ce26711c.txt
_cod_data_source_block k11175
_cod_depositor_comments
;
The following automatic conversions were performed:

'_symmetry_cell_setting' value 'Monoclinic' changed to 'monoclinic'
according to /home/saulius/struct/CIF-dictionaries/cif_core.dic
dictionary named 'cif_core.dic' version 2.4.2 from 2011-04-26.

Automatic conversion script
Id: cif_fix_values 1891 2012-01-12 08:04:46Z andrius 
;
_cod_original_cell_volume 2443.31(19)
_cod_original_sg_symbol_H-M 'P 21/n'
_cod_database_code 7209614

loop_
_symmetry_equiv_pos_as_xyz
'x, y, z'
'-x+1/2, y+1/2, -z+1/2'
'-x, -y, -z'
'x-1/2, -y-1/2, z-1/2'

loop_
_atom_site_label
_atom_site_type_symbol
_atom_site_fract_x
_atom_site_fract_y
_atom_site_fract_z
_atom_site_U_iso_or_equiv
_atom_site_adp_type
_atom_site_occupancy
_atom_site_symmetry_multiplicity
_atom_site_calc_flag
_atom_site_refinement_flags
_atom_site_disorder_group
I1 I -0.0014(5) 0.0741(3) 0.0322(4) 0.0719(13) Uani 0.432(10) 1 d PD 1
I1A I -0.0116(4) 0.1052(4) 0.0111(6) 0.1098(19) Uani 0.568(10) 1 d PD 2
O1 O 0.2603(5) 0.1320(2) 0.2413(5) 0.0388(13) Uani 1 1 d D .
N1 N 0.4890(6) 0.0963(3) 0.3202(6) 0.0301(15) Uani 1 1 d . .
N2 N 0.4653(6) -0.0158(3) 0.2664(6) 0.0332(15) Uani 1 1 d . .
N3 N 0.3538(6) 0.0658(3) 0.1180(6) 0.0335(15) Uani 1 1 d . .
N4 N 0.3285(6) 0.1370(3) -0.0497(6) 0.0334(15) Uani 1 1 d . .
N5 N 0.4213(6) 0.1747(3) 0.1588(5) 0.0298(15) Uani 1 1 d . .
N6 N 0.6041(6) 0.1974(3) 0.3475(6) 0.0345(16) Uani 1 1 d . .
C1 C 0.5893(8) 0.1381(4) 0.3876(7) 0.0318(18) Uani 1 1 d . .
C2 C 0.6821(8) 0.0972(4) 0.4855(7) 0.0323(18) Uani 1 1 d . .
C3 C 0.8004(8) 0.1122(4) 0.5811(7) 0.0351(19) Uani 1 1 d . .
H3A H 0.8312 0.1558 0.5959 0.042 Uiso 1 1 calc R .
C4 C 0.8725(8) 0.0618(4) 0.6546(8) 0.044(2) Uani 1 1 d . .
H4A H 0.9543 0.0708 0.7202 0.053 Uiso 1 1 calc R .
C5 C 0.8261(9) -0.0028(4) 0.6333(8) 0.042(2) Uani 1 1 d . .
H5A H 0.8752 -0.0364 0.6870 0.051 Uiso 1 1 calc R .
C6 C 0.7108(8) -0.0178(4) 0.5359(8) 0.038(2) Uani 1 1 d . .
H6A H 0.6812 -0.0616 0.5204 0.046 Uiso 1 1 calc R .
C7 C 0.6389(8) 0.0321(4) 0.4609(7) 0.0323(18) Uani 1 1 d . .
C8 C 0.5199(8) 0.0322(4) 0.3466(7) 0.0357(19) Uani 1 1 d . .
C9 C 0.3887(8) 0.0023(4) 0.1504(7) 0.0332(19) Uani 1 1 d . .
C10 C 0.3485(8) -0.0327(4) 0.0321(7) 0.0339(18) Uani 1 1 d . .
C11 C 0.3512(9) -0.0985(4) 0.0037(9) 0.043(2) Uani 1 1 d . .
H11A H 0.3868 -0.1299 0.0676 0.052 Uiso 1 1 calc R .
C12 C 0.3009(8) -0.1167(4) -0.1193(8) 0.043(2) Uani 1 1 d . .
H12A H 0.2988 -0.1615 -0.1398 0.052 Uiso 1 1 calc R .
C13 C 0.2525(8) -0.0704(4) -0.2156(8) 0.045(2) Uani 1 1 d . .
H13A H 0.2168 -0.0846 -0.2995 0.054 Uiso 1 1 calc R .
C14 C 0.2566(9) -0.0045(4) -0.1890(8) 0.042(2) Uani 1 1 d . .
H14A H 0.2289 0.0269 -0.2538 0.051 Uiso 1 1 calc R .
C15 C 0.3026(7) 0.0146(4) -0.0647(8) 0.0360(19) Uani 1 1 d . .
C16 C 0.3203(7) 0.0780(4) -0.0060(7) 0.0328(18) Uani 1 1 d . .
C17 C 0.3869(7) 0.1836(4) 0.0337(7) 0.0336(19) Uani 1 1 d . .
C18 C 0.4580(7) 0.2426(4) 0.0216(7) 0.0312(17) Uani 1 1 d . .
C19 C 0.4581(8) 0.2756(4) -0.0796(7) 0.0362(19) Uani 1 1 d . .
H19A H 0.4025 0.2629 -0.1612 0.043 Uiso 1 1 calc R .
C20 C 0.5424(9) 0.3285(4) -0.0592(8) 0.045(2) Uani 1 1 d . .
H20A H 0.5432 0.3528 -0.1280 0.055 Uiso 1 1 calc R .
C21 C 0.6260(8) 0.3465(4) 0.0611(8) 0.041(2) Uani 1 1 d . .
H21A H 0.6827 0.3828 0.0720 0.049 Uiso 1 1 calc R .
C22 C 0.6284(8) 0.3128(4) 0.1646(7) 0.0349(19) Uani 1 1 d . .
H22A H 0.6867 0.3245 0.2459 0.042 Uiso 1 1 calc R .
C23 C 0.5414(7) 0.2610(3) 0.1440(7) 0.0316(18) Uani 1 1 d . .
C24 C 0.5248(8) 0.2139(3) 0.2312(7) 0.0321(18) Uani 1 1 d . .
C25 C 0.1685(11) 0.1808(4) 0.1945(16) 0.0526(14) Uani 0.432(10) 1 d PGD 1
C26 C 0.0435(10) 0.1648(5) 0.1101(13) 0.0526(14) Uani 0.432(10) 1 d PGD 1
C27 C -0.0522(9) 0.2128(6) 0.0657(13) 0.0526(14) Uani 0.432(10) 1 d PGD 1
H27A H -0.1377 0.2018 0.0080 0.063 Uiso 0.432(10) 1 calc PR 1
C28 C -0.0228(11) 0.2767(5) 0.1055(14) 0.0526(14) Uani 0.432(10) 1 d PG 1
H28A H -0.0882 0.3095 0.0751 0.063 Uiso 0.432(10) 1 calc PR 1
C29 C 0.1023(13) 0.2927(4) 0.1898(14) 0.0526(14) Uani 0.432(10) 1 d PG 1
H29A H 0.1223 0.3364 0.2170 0.063 Uiso 0.432(10) 1 calc PR 1
C30 C 0.1979(11) 0.2447(4) 0.2343(15) 0.0526(14) Uani 0.432(10) 1 d PG 1
H30A H 0.2834 0.2556 0.2919 0.063 Uiso 0.432(10) 1 calc PR 1
C25A C 0.1910(9) 0.1892(3) 0.2042(12) 0.0526(14) Uani 0.568(10) 1 d PGD 2
C26A C 0.0620(8) 0.1861(4) 0.1183(10) 0.0526(14) Uani 0.568(10) 1 d PGD 2
C27A C -0.0175(8) 0.2410(5) 0.0936(10) 0.0526(14) Uani 0.568(10) 1 d PGD 2
H27B H -0.1056 0.2389 0.0349 0.063 Uiso 0.568(10) 1 calc PR 2
C28A C 0.0320(10) 0.2990(4) 0.1549(11) 0.0526(14) Uani 0.568(10) 1 d PG 2
H28B H -0.0224 0.3366 0.1380 0.063 Uiso 0.568(10) 1 calc PR 2
C29A C 0.1609(11) 0.3022(3) 0.2408(11) 0.0526(14) Uani 0.568(10) 1 d PG 2
H29B H 0.1947 0.3419 0.2827 0.063 Uiso 0.568(10) 1 calc PR 2
C30A C 0.2404(9) 0.2473(4) 0.2655(12) 0.0526(14) Uani 0.568(10) 1 d PG 2
H30B H 0.3285 0.2494 0.3242 0.063 Uiso 0.568(10) 1 calc PR 2
B1 B 0.3726(9) 0.1182(4) 0.2110(8) 0.033(2) Uani 1 1 d . .

loop_
_atom_site_aniso_label
_atom_site_aniso_U_11
_atom_site_aniso_U_22
_atom_site_aniso_U_33
_atom_site_aniso_U_23
_atom_site_aniso_U_13
_atom_site_aniso_U_12
I1 0.0441(14) 0.124(3) 0.0421(13) -0.0055(17) 0.0108(9) -0.0190(19)
I1A 0.0447(11) 0.161(4) 0.114(3) -0.078(3) 0.0209(17) -0.017(2)
O1 0.032(3) 0.039(3) 0.044(3) 0.011(2) 0.014(3) 0.005(2)
N1 0.033(4) 0.038(4) 0.019(3) 0.003(3) 0.010(3) -0.005(3)
N2 0.034(4) 0.035(3) 0.030(4) -0.001(3) 0.011(3) -0.005(3)
N3 0.025(3) 0.041(4) 0.029(4) -0.001(3) 0.004(3) -0.005(3)
N4 0.025(3) 0.047(4) 0.019(3) -0.001(3) -0.002(3) -0.002(3)
N5 0.029(3) 0.038(4) 0.020(3) -0.002(3) 0.007(3) -0.002(3)
N6 0.036(4) 0.040(4) 0.023(4) 0.001(3) 0.007(3) 0.002(3)
C1 0.036(4) 0.037(4) 0.020(4) 0.002(3) 0.009(3) 0.000(4)
C2 0.032(4) 0.043(5) 0.022(4) 0.007(3) 0.012(4) 0.003(3)
C3 0.034(4) 0.037(4) 0.028(4) 0.001(3) 0.006(4) 0.000(4)
C4 0.034(5) 0.059(6) 0.034(5) 0.004(4) 0.008(4) -0.001(4)
C5 0.049(6) 0.044(5) 0.034(5) 0.008(4) 0.016(4) 0.010(4)
C6 0.043(5) 0.036(4) 0.038(5) 0.004(4) 0.019(4) 0.000(4)
C7 0.033(4) 0.039(4) 0.026(4) -0.002(3) 0.012(4) 0.000(4)
C8 0.032(4) 0.045(5) 0.030(5) 0.008(4) 0.013(4) 0.004(4)
C9 0.029(4) 0.039(5) 0.031(5) -0.001(3) 0.010(4) -0.005(3)
C10 0.030(4) 0.041(5) 0.028(4) -0.004(4) 0.009(4) -0.013(4)
C11 0.036(5) 0.046(5) 0.050(6) 0.001(4) 0.020(4) -0.003(4)
C12 0.040(5) 0.045(5) 0.044(5) -0.012(4) 0.014(4) -0.002(4)
C13 0.035(5) 0.067(6) 0.038(5) -0.014(5) 0.020(4) -0.016(4)
C14 0.037(5) 0.058(6) 0.029(5) -0.004(4) 0.009(4) -0.008(4)
C15 0.019(4) 0.052(5) 0.034(5) -0.007(4) 0.007(4) -0.008(3)
C16 0.027(4) 0.043(5) 0.024(4) 0.003(3) 0.005(3) -0.005(3)
C17 0.024(4) 0.047(5) 0.028(5) 0.009(4) 0.009(3) 0.003(3)
C18 0.024(4) 0.040(4) 0.027(4) 0.003(3) 0.008(3) 0.003(3)
C19 0.032(4) 0.045(5) 0.025(4) 0.005(4) 0.004(4) 0.001(4)
C20 0.058(6) 0.044(5) 0.038(5) 0.009(4) 0.022(5) 0.000(4)
C21 0.039(5) 0.043(5) 0.041(5) 0.007(4) 0.017(4) -0.003(4)
C22 0.033(4) 0.041(4) 0.028(4) 0.003(3) 0.009(4) 0.002(4)
C23 0.030(4) 0.033(4) 0.028(4) 0.003(3) 0.006(3) 0.001(3)
C24 0.038(4) 0.034(4) 0.025(4) -0.003(3) 0.013(4) 0.003(3)
C25 0.039(3) 0.078(4) 0.043(4) 0.003(3) 0.018(3) -0.012(3)
C26 0.039(3) 0.078(4) 0.043(4) 0.003(3) 0.018(3) -0.012(3)
C27 0.039(3) 0.078(4) 0.043(4) 0.003(3) 0.018(3) -0.012(3)
C28 0.039(3) 0.078(4) 0.043(4) 0.003(3) 0.018(3) -0.012(3)
C29 0.039(3) 0.078(4) 0.043(4) 0.003(3) 0.018(3) -0.012(3)
C30 0.039(3) 0.078(4) 0.043(4) 0.003(3) 0.018(3) -0.012(3)
C25A 0.039(3) 0.078(4) 0.043(4) 0.003(3) 0.018(3) -0.012(3)
C26A 0.039(3) 0.078(4) 0.043(4) 0.003(3) 0.018(3) -0.012(3)
C27A 0.039(3) 0.078(4) 0.043(4) 0.003(3) 0.018(3) -0.012(3)
C28A 0.039(3) 0.078(4) 0.043(4) 0.003(3) 0.018(3) -0.012(3)
C29A 0.039(3) 0.078(4) 0.043(4) 0.003(3) 0.018(3) -0.012(3)
C30A 0.039(3) 0.078(4) 0.043(4) 0.003(3) 0.018(3) -0.012(3)
B1 0.029(5) 0.038(5) 0.029(5) 0.004(4) 0.006(4) -0.005(4)

loop_
_atom_type_symbol
_atom_type_description
_atom_type_scat_dispersion_real
_atom_type_scat_dispersion_imag
_atom_type_scat_source
C C 0.0033 0.0016 'International Tables Vol C Tables 4.2.6.8 and 6.1.1.4'
H H 0.0000 0.0000 'International Tables Vol C Tables 4.2.6.8 and 6.1.1.4'
B B 0.0013 0.0007 'International Tables Vol C Tables 4.2.6.8 and 6.1.1.4'
I I -0.4742 1.8119 'International Tables Vol C Tables 4.2.6.8 and 6.1.1.4'
N N 0.0061 0.0033 'International Tables Vol C Tables 4.2.6.8 and 6.1.1.4'
O O 0.0106 0.0060 'International Tables Vol C Tables 4.2.6.8 and 6.1.1.4'

loop_
_geom_angle_atom_site_label_1
_geom_angle_atom_site_label_2
_geom_angle_atom_site_label_3
_geom_angle
_geom_angle_site_symmetry_3
C26 I1 I1 164.9(3) 3
C25A O1 C25 12.0(6) .
C25A O1 B1 121.1(8) .
C25 O1 B1 127.9(11) .
C8 N1 C1 113.3(6) .
C8 N1 B1 122.9(6) .
C1 N1 B1 122.5(6) .
C8 N2 C9 116.1(6) .
C16 N3 C9 113.4(6) .
C16 N3 B1 122.9(6) .
C9 N3 B1 122.9(7) .
C16 N4 C17 117.2(6) .
C17 N5 C24 113.3(6) .
C17 N5 B1 122.6(6) .
C24 N5 B1 122.7(6) .
C1 N6 C24 117.5(6) .
N6 C1 N1 123.1(6) .
N6 C1 C2 130.6(7) .
N1 C1 C2 104.6(6) .
C3 C2 C7 120.9(7) .
C3 C2 C1 131.1(7) .
C7 C2 C1 107.8(7) .
C4 C3 C2 118.1(7) .
C4 C3 H3A 121.0 .
C2 C3 H3A 121.0 .
C3 C4 C5 120.9(8) .
C3 C4 H4A 119.6 .
C5 C4 H4A 119.6 .
C6 C5 C4 121.0(8) .
C6 C5 H5A 119.5 .
C4 C5 H5A 119.5 .
C5 C6 C7 118.5(8) .
C5 C6 H6A 120.7 .
C7 C6 H6A 120.7 .
C6 C7 C2 120.6(7) .
C6 C7 C8 132.0(7) .
C2 C7 C8 107.3(7) .
N2 C8 N1 123.4(7) .
N2 C8 C7 129.8(7) .
N1 C8 C7 105.3(7) .
N2 C9 N3 122.8(7) .
N2 C9 C10 131.1(7) .
N3 C9 C10 104.9(7) .
C11 C10 C15 120.4(8) .
C11 C10 C9 132.3(8) .
C15 C10 C9 107.2(6) .
C12 C11 C10 118.3(8) .
C12 C11 H11A 120.8 .
C10 C11 H11A 120.8 .
C11 C12 C13 121.6(8) .
C11 C12 H12A 119.2 .
C13 C12 H12A 119.2 .
C14 C13 C12 120.8(8) .
C14 C13 H13A 119.6 .
C12 C13 H13A 119.6 .
C13 C14 C15 118.3(8) .
C13 C14 H14A 120.8 .
C15 C14 H14A 120.8 .
C14 C15 C10 120.4(7) .
C14 C15 C16 132.3(8) .
C10 C15 C16 107.3(7) .
N4 C16 N3 122.6(7) .
N4 C16 C15 130.8(7) .
N3 C16 C15 105.5(6) .
N4 C17 N5 122.4(7) .
N4 C17 C18 129.8(7) .
N5 C17 C18 105.7(6) .
C19 C18 C23 121.5(7) .
C19 C18 C17 132.0(7) .
C23 C18 C17 106.5(7) .
C18 C19 C20 117.8(7) .
C18 C19 H19A 121.1 .
C20 C19 H19A 121.1 .
C19 C20 C21 121.1(8) .
C19 C20 H20A 119.4 .
C21 C20 H20A 119.4 .
C22 C21 C20 121.8(8) .
C22 C21 H21A 119.1 .
C20 C21 H21A 119.1 .
C21 C22 C23 116.9(7) .
C21 C22 H22A 121.5 .
C23 C22 H22A 121.5 .
C22 C23 C18 120.9(7) .
C22 C23 C24 130.4(7) .
C18 C23 C24 108.4(6) .
N6 C24 N5 122.1(7) .
N6 C24 C23 131.3(7) .
N5 C24 C23 104.8(6) .
O1 C25 C26 119.0(6) .
O1 C25 C30 120.9(6) .
C26 C25 C30 120.0 .
C25 C26 C27 120.0 .
C25 C26 I1 122.2(4) .
C27 C26 I1 117.5(4) .
C26 C27 C28 120.0 .
C26 C27 H27A 120.0 .
C28 C27 H27A 120.0 .
C29 C28 C27 120.0 .
C29 C28 H28A 120.0 .
C27 C28 H28A 120.0 .
C28 C29 C30 120.0 .
C28 C29 H29A 120.0 .
C30 C29 H29A 120.0 .
C29 C30 C25 120.0 .
C29 C30 H30A 120.0 .
C25 C30 H30A 120.0 .
O1 C25A C26A 118.5(6) .
O1 C25A C30A 120.7(6) .
C26A C25A C30A 120.0 .
C25A C26A C27A 120.0 .
C25A C26A I1A 122.1(4) .
C27A C26A I1A 117.5(4) .
C26A C27A C28A 120.0 .
C26A C27A H27B 120.0 .
C28A C27A H27B 120.0 .
C29A C28A C27A 120.0 .
C29A C28A H28B 120.0 .
C27A C28A H28B 120.0 .
C30A C29A C28A 120.0 .
C30A C29A H29B 120.0 .
C28A C29A H29B 120.0 .
C29A C30A C25A 120.0 .
C29A C30A H30B 120.0 .
C25A C30A H30B 120.0 .
O1 B1 N3 115.5(7) .
O1 B1 N1 112.8(7) .
N3 B1 N1 103.7(6) .
O1 B1 N5 115.0(7) .
N3 B1 N5 103.6(7) .
N1 B1 N5 104.8(6) .

loop_
_geom_bond_atom_site_label_1
_geom_bond_atom_site_label_2
_geom_bond_distance
_geom_bond_site_symmetry_2
I1 C26 2.051(7) .
I1 I1 3.141(13) 3
I1A C26A 2.050(7) .
O1 C25A 1.378(7) .
O1 C25 1.379(7) .
O1 B1 1.442(11) .
N1 C8 1.366(10) .
N1 C1 1.381(10) .
N1 B1 1.488(11) .
N2 C8 1.334(10) .
N2 C9 1.343(10) .
N3 C16 1.372(10) .
N3 C9 1.372(10) .
N3 B1 1.487(11) .
N4 C16 1.333(10) .
N4 C17 1.339(10) .
N5 C17 1.373(10) .
N5 C24 1.386(10) .
N5 B1 1.503(11) .
N6 C1 1.339(9) .
N6 C24 1.344(9) .
C1 C2 1.469(10) .
C2 C3 1.386(11) .
C2 C7 1.412(11) .
C3 C4 1.384(11) .
C3 H3A 0.9500 .
C4 C5 1.409(12) .
C4 H4A 0.9500 .
C5 C6 1.375(12) .
C5 H5A 0.9500 .
C6 C7 1.384(11) .
C6 H6A 0.9500 .
C7 C8 1.467(11) .
C9 C10 1.467(11) .
C10 C11 1.395(11) .
C10 C15 1.429(12) .
C11 C12 1.377(12) .
C11 H11A 0.9500 .
C12 C13 1.411(13) .
C12 H12A 0.9500 .
C13 C14 1.388(12) .
C13 H13A 0.9500 .
C14 C15 1.397(12) .
C14 H14A 0.9500 .
C15 C16 1.449(11) .
C17 C18 1.481(11) .
C18 C19 1.363(11) .
C18 C23 1.421(10) .
C19 C20 1.390(12) .
C19 H19A 0.9500 .
C20 C21 1.401(12) .
C20 H20A 0.9500 .
C21 C22 1.384(11) .
C21 H21A 0.9500 .
C22 C23 1.391(11) .
C22 H22A 0.9500 .
C23 C24 1.468(11) .
C25 C26 1.3900 .
C25 C30 1.3900 .
C26 C27 1.3900 .
C27 C28 1.3900 .
C27 H27A 0.9500 .
C28 C29 1.3900 .
C28 H28A 0.9500 .
C29 C30 1.3900 .
C29 H29A 0.9500 .
C30 H30A 0.9500 .
C25A C26A 1.3900 .
C25A C30A 1.3900 .
C26A C27A 1.3900 .
C27A C28A 1.3900 .
C27A H27B 0.9500 .
C28A C29A 1.3900 .
C28A H28B 0.9500 .
C29A C30A 1.3900 .
C29A H29B 0.9500 .
C30A H30B 0.9500 .
